data_4061474
loop_
_publ_author_name
'Shin, Richard Y. C.'
'Teo, Ming Ern'
'Tan, Geok Kheng'
'Koh, Lip Lin'
'Vittal, Jagadese J.'
'Goh, Lai Yoong'
'Murray, Keith S.'
'Moubaraki, Boujemaa'
'Zhou, X.-Y.'

_publ_section_title
;
Square Planar versus Tetrahedral NiS~4~ Cores in the Coordination Spheres 
of (HMB)Ru(II) and Cp*Ru(III) and a related CuS~4~ Complex. Synthetic, 
Single Crystal X-ray Diffraction and Magnetic Studies {HMB = \h^6^-C~6~Me~6~ 
and Cp* = \h^5^-C~5~Me~5~}
;
_journal_issue 17
_journal_name_full Organometallics
_journal_page_first 4265
_journal_page_last 4273
_journal_paper_doi 10.1021/om050200p
_journal_volume 24
_journal_year 2005
_chemical_formula_sum 'C31 H52 F12 Ni O P2 Ru2 S6'
_chemical_formula_weight 1183.88
_space_group_IT_number 14
_symmetry_cell_setting monoclinic
_symmetry_space_group_name_Hall '-P 2ybc'
_symmetry_space_group_name_H-M 'P 1 21/c 1'
_cell_angle_alpha 90.00
_cell_angle_beta 92.0050(10)
_cell_angle_gamma 90.00
_cell_formula_units_Z 8
_cell_length_a 40.8312(14)
_cell_length_b 12.0357(4)
_cell_length_c 18.0096(6)
_cell_measurement_temperature 223(2)
_cell_volume 8845.1(5)
_diffrn_ambient_temperature 223(2)
_exptl_crystal_density_diffrn 1.778
_cod_original_sg_symbol_H-M 'P 21/c'
_cod_database_code 4061474

loop_
_symmetry_equiv_pos_as_xyz
'x, y, z'
'-x, y+1/2, -z+1/2'
'-x, -y, -z'
'x, -y-1/2, z-1/2'

loop_
_atom_site_label
_atom_site_type_symbol
_atom_site_fract_x
_atom_site_fract_y
_atom_site_fract_z
_atom_site_U_iso_or_equiv
_atom_site_adp_type
_atom_site_occupancy
_atom_site_symmetry_multiplicity
_atom_site_calc_flag
_atom_site_refinement_flags
_atom_site_disorder_assembly
_atom_site_disorder_group
Ru1 Ru 0.410417(15) 0.43230(5) 0.30997(3) 0.03221(17) Uani 1 1 d . . .
Ru2 Ru 0.319304(15) 0.19554(5) 0.19190(3) 0.02965(16) Uani 1 1 d . . .
Ni1 Ni 0.35844(2) 0.35334(8) 0.24110(5) 0.0312(2) Uani 1 1 d . . .
S1 S 0.37042(5) 0.33204(17) 0.36430(11) 0.0348(5) Uani 1 1 d . . .
S2 S 0.38788(5) 0.48977(18) 0.19831(11) 0.0371(5) Uani 1 1 d . . .
S3 S 0.38633(6) 0.58877(18) 0.36005(12) 0.0457(6) Uani 1 1 d . . .
S4 S 0.37378(5) 0.20767(18) 0.17479(12) 0.0385(5) Uani 1 1 d . . .
S5 S 0.30468(5) 0.37187(17) 0.22902(11) 0.0339(5) Uani 1 1 d . . .
S6 S 0.31227(5) 0.26045(18) 0.07143(11) 0.0413(5) Uani 1 1 d . . .
C1 C 0.3443(2) 0.4312(7) 0.4131(5) 0.046(2) Uani 1 1 d . . .
H1A H 0.3250 0.4486 0.3814 0.056 Uiso 1 1 calc R . .
H1B H 0.3367 0.3965 0.4586 0.056 Uiso 1 1 calc R . .
C2 C 0.3619(3) 0.5359(9) 0.4326(6) 0.080(4) Uani 1 1 d . . .
H2A H 0.3760 0.5229 0.4768 0.096 Uiso 1 1 calc R . .
H2B H 0.3457 0.5924 0.4454 0.096 Uiso 1 1 calc R . .
C3 C 0.3568(3) 0.6358(9) 0.2916(5) 0.082(4) Uani 1 1 d . . .
H3A H 0.3367 0.5919 0.2952 0.098 Uiso 1 1 calc R . .
H3B H 0.3514 0.7136 0.3013 0.098 Uiso 1 1 calc R . .
C4 C 0.3691(2) 0.6255(7) 0.2163(5) 0.050(2) Uani 1 1 d . . .
H4A H 0.3854 0.6839 0.2087 0.060 Uiso 1 1 calc R . .
H4B H 0.3509 0.6374 0.1802 0.060 Uiso 1 1 calc R . .
C5 C 0.3788(2) 0.2543(8) 0.0784(4) 0.055(3) Uani 1 1 d . . .
H5A H 0.3993 0.2961 0.0756 0.066 Uiso 1 1 calc R . .
H5B H 0.3803 0.1892 0.0461 0.066 Uiso 1 1 calc R . .
C6 C 0.3508(2) 0.3262(8) 0.0510(4) 0.051(3) Uani 1 1 d . . .
H6A H 0.3521 0.3374 -0.0027 0.061 Uiso 1 1 calc R . .
H6B H 0.3522 0.3990 0.0752 0.061 Uiso 1 1 calc R . .
C7 C 0.2846(2) 0.3767(7) 0.0797(4) 0.043(2) Uani 1 1 d . . .
H7A H 0.2846 0.4199 0.0336 0.052 Uiso 1 1 calc R . .
H7B H 0.2624 0.3485 0.0859 0.052 Uiso 1 1 calc R . .
C8 C 0.2939(2) 0.4530(7) 0.1450(4) 0.044(2) Uani 1 1 d . . .
H8A H 0.2755 0.5023 0.1550 0.052 Uiso 1 1 calc R . .
H8B H 0.3126 0.4994 0.1320 0.052 Uiso 1 1 calc R . .
C9 C 0.45439(19) 0.3548(7) 0.2597(5) 0.040(2) Uani 1 1 d . . .
C10 C 0.4619(2) 0.4686(8) 0.2758(5) 0.047(2) Uani 1 1 d . . .
C11 C 0.4605(2) 0.4818(8) 0.3539(5) 0.051(3) Uani 1 1 d . . .
C12 C 0.4516(2) 0.3780(8) 0.3864(5) 0.045(2) Uani 1 1 d . . .
C13 C 0.44787(18) 0.3003(7) 0.3264(5) 0.043(2) Uani 1 1 d . . .
C14 C 0.4579(2) 0.3023(9) 0.1851(5) 0.059(3) Uani 1 1 d . . .
H14A H 0.4803 0.2781 0.1799 0.088 Uiso 1 1 calc R . .
H14B H 0.4522 0.3561 0.1466 0.088 Uiso 1 1 calc R . .
H14C H 0.4433 0.2388 0.1804 0.088 Uiso 1 1 calc R . .
C15 C 0.4725(2) 0.5541(9) 0.2217(6) 0.082(4) Uani 1 1 d . . .
H15A H 0.4644 0.6264 0.2362 0.123 Uiso 1 1 calc R . .
H15B H 0.4638 0.5357 0.1724 0.123 Uiso 1 1 calc R . .
H15C H 0.4963 0.5558 0.2213 0.123 Uiso 1 1 calc R . .
C16 C 0.4687(3) 0.5876(9) 0.3958(7) 0.091(4) Uani 1 1 d . . .
H16A H 0.4689 0.6495 0.3613 0.136 Uiso 1 1 calc R . .
H16B H 0.4901 0.5805 0.4205 0.136 Uiso 1 1 calc R . .
H16C H 0.4523 0.6007 0.4326 0.136 Uiso 1 1 calc R . .
C17 C 0.4506(2) 0.3510(10) 0.4669(5) 0.072(3) Uani 1 1 d . . .
H17A H 0.4723 0.3305 0.4854 0.108 Uiso 1 1 calc R . .
H17B H 0.4356 0.2896 0.4740 0.108 Uiso 1 1 calc R . .
H17C H 0.4431 0.4155 0.4938 0.108 Uiso 1 1 calc R . .
C18 C 0.4418(2) 0.1771(7) 0.3370(6) 0.060(3) Uani 1 1 d . . .
H18A H 0.4338 0.1450 0.2904 0.090 Uiso 1 1 calc R . .
H18B H 0.4256 0.1667 0.3745 0.090 Uiso 1 1 calc R . .
H18C H 0.4621 0.1410 0.3528 0.090 Uiso 1 1 calc R . .
C19 C 0.2729(2) 0.1160(7) 0.2300(5) 0.042(2) Uani 1 1 d . . .
C20 C 0.2848(2) 0.0528(7) 0.1706(5) 0.041(2) Uani 1 1 d . . .
C21 C 0.3162(2) 0.0111(7) 0.1925(5) 0.042(2) Uani 1 1 d . . .
C22 C 0.3239(2) 0.0499(7) 0.2672(5) 0.041(2) Uani 1 1 d . . .
C23 C 0.2969(2) 0.1140(7) 0.2896(4) 0.039(2) Uani 1 1 d . . .
C24 C 0.2396(2) 0.1718(8) 0.2316(6) 0.060(3) Uani 1 1 d . . .
H24A H 0.2308 0.1805 0.1812 0.091 Uiso 1 1 calc R . .
H24B H 0.2418 0.2442 0.2548 0.091 Uiso 1 1 calc R . .
H24C H 0.2248 0.1263 0.2597 0.091 Uiso 1 1 calc R . .
C25 C 0.2668(2) 0.0285(8) 0.0987(5) 0.065(3) Uani 1 1 d . . .
H25A H 0.2595 0.0976 0.0759 0.097 Uiso 1 1 calc R . .
H25B H 0.2479 -0.0178 0.1080 0.097 Uiso 1 1 calc R . .
H25C H 0.2812 -0.0101 0.0657 0.097 Uiso 1 1 calc R . .
C26 C 0.3361(2) -0.0685(8) 0.1488(6) 0.068(3) Uani 1 1 d . . .
H26A H 0.3353 -0.1416 0.1714 0.102 Uiso 1 1 calc R . .
H26B H 0.3586 -0.0431 0.1484 0.102 Uiso 1 1 calc R . .
H26C H 0.3272 -0.0724 0.0982 0.102 Uiso 1 1 calc R . .
C27 C 0.3530(2) 0.0177(8) 0.3130(5) 0.055(3) Uani 1 1 d . . .
H27A H 0.3571 0.0731 0.3514 0.083 Uiso 1 1 calc R . .
H27B H 0.3719 0.0128 0.2819 0.083 Uiso 1 1 calc R . .
H27C H 0.3493 -0.0539 0.3359 0.083 Uiso 1 1 calc R . .
C28 C 0.2923(2) 0.1640(8) 0.3645(5) 0.059(3) Uani 1 1 d . . .
H28A H 0.2780 0.1168 0.3927 0.088 Uiso 1 1 calc R . .
H28B H 0.2825 0.2371 0.3587 0.088 Uiso 1 1 calc R . .
H28C H 0.3134 0.1706 0.3906 0.088 Uiso 1 1 calc R . .
Ru3 Ru 0.087497(16) 0.93437(6) 0.19911(4) 0.03541(18) Uani 1 1 d . . .
Ru4 Ru 0.186372(16) 0.69858(6) 0.27645(3) 0.03375(17) Uani 1 1 d . . .
Ni2 Ni 0.14154(2) 0.84910(9) 0.25308(5) 0.0333(3) Uani 1 1 d . . .
S7 S 0.10764(5) 0.9456(2) 0.31858(12) 0.0460(6) Uani 1 1 d . . .
S8 S 0.13093(5) 0.88177(19) 0.13088(11) 0.0401(5) Uani 1 1 d . . .
S9 S 0.10556(6) 1.1153(2) 0.18642(15) 0.0576(7) Uani 1 1 d . . .
S10 S 0.13170(5) 0.67296(18) 0.28553(12) 0.0432(5) Uani 1 1 d . . .
S11 S 0.19349(5) 0.88831(18) 0.27271(12) 0.0400(5) Uani 1 1 d . . .
S12 S 0.18935(7) 0.7154(2) 0.40429(12) 0.0582(7) Uani 1 1 d . . .
C29 C 0.1222(3) 1.0874(8) 0.3321(6) 0.067(3) Uani 1 1 d . . .
H29A H 0.1042 1.1331 0.3496 0.080 Uiso 1 1 calc R . .
H29B H 0.1397 1.0875 0.3709 0.080 Uiso 1 1 calc R . .
C30 C 0.1350(2) 1.1388(8) 0.2634(6) 0.065(3) Uani 1 1 d . . .
H30A H 0.1562 1.1056 0.2520 0.077 Uiso 1 1 calc R . .
H30B H 0.1383 1.2187 0.2710 0.077 Uiso 1 1 calc R . .
C31 C 0.1536(2) 1.0084(8) 0.1081(5) 0.057(3) Uani 1 1 d . . .
H31A H 0.1717 1.0185 0.1445 0.068 Uiso 1 1 calc R . .
H31B H 0.1630 0.9997 0.0591 0.068 Uiso 1 1 calc R . .
C32 C 0.1319(2) 1.1116(9) 0.1076(6) 0.073(3) Uani 1 1 d . . .
H32A H 0.1183 1.1129 0.0616 0.087 Uiso 1 1 calc R . .
H32B H 0.1458 1.1781 0.1083 0.087 Uiso 1 1 calc R . .
C33 C 0.1226(3) 0.6738(10) 0.3852(5) 0.078(4) Uani 1 1 d . . .
H33A H 0.1132 0.7459 0.3980 0.093 Uiso 1 1 calc R . .
H33B H 0.1063 0.6164 0.3947 0.093 Uiso 1 1 calc R . .
C34 C 0.1525(3) 0.6534(11) 0.4337(6) 0.094(4) Uani 1 1 d . . .
H34A H 0.1560 0.5730 0.4373 0.113 Uiso 1 1 calc R . .
H34B H 0.1482 0.6806 0.4837 0.113 Uiso 1 1 calc R . .
C35 C 0.2016(3) 0.9288(8) 0.3690(5) 0.063(3) Uani 1 1 d . . .
H35A H 0.2252 0.9229 0.3803 0.075 Uiso 1 1 calc R . .
H35B H 0.1954 1.0068 0.3751 0.075 Uiso 1 1 calc R . .
C36 C 0.1843(3) 0.8620(9) 0.4217(5) 0.083(4) Uani 1 1 d . . .
H36A H 0.1609 0.8806 0.4183 0.100 Uiso 1 1 calc R . .
H36B H 0.1924 0.8792 0.4722 0.100 Uiso 1 1 calc R . .
C37 C 0.0497(2) 0.8728(8) 0.1134(5) 0.046(2) Uani 1 1 d . . .
C38 C 0.0393(2) 0.9735(8) 0.1456(6) 0.056(3) Uani 1 1 d . . .
C39 C 0.0355(2) 0.9557(8) 0.2234(5) 0.049(2) Uani 1 1 d . . .
C40 C 0.0437(2) 0.8432(8) 0.2372(5) 0.046(2) Uani 1 1 d . . .
C41 C 0.05309(19) 0.7931(8) 0.1714(5) 0.047(2) Uani 1 1 d . . .
C42 C 0.0544(3) 0.8485(10) 0.0334(5) 0.077(3) Uani 1 1 d . . .
H42A H 0.0347 0.8145 0.0121 0.116 Uiso 1 1 calc R . .
H42B H 0.0727 0.7980 0.0287 0.116 Uiso 1 1 calc R . .
H42C H 0.0588 0.9171 0.0073 0.116 Uiso 1 1 calc R . .
C43 C 0.0298(3) 1.0788(9) 0.1046(7) 0.087(4) Uani 1 1 d . . .
H43A H 0.0444 1.0899 0.0638 0.130 Uiso 1 1 calc R . .
H43B H 0.0317 1.1415 0.1384 0.130 Uiso 1 1 calc R . .
H43C H 0.0074 1.0728 0.0853 0.130 Uiso 1 1 calc R . .
C44 C 0.0214(2) 1.0386(9) 0.2760(6) 0.076(3) Uani 1 1 d . . .
H44A H -0.0023 1.0373 0.2710 0.115 Uiso 1 1 calc R . .
H44B H 0.0293 1.1123 0.2643 0.115 Uiso 1 1 calc R . .
H44C H 0.0282 1.0197 0.3266 0.115 Uiso 1 1 calc R . .
C45 C 0.0392(2) 0.7851(9) 0.3114(6) 0.070(3) Uani 1 1 d . . .
H45A H 0.0161 0.7687 0.3171 0.105 Uiso 1 1 calc R . .
H45B H 0.0469 0.8332 0.3515 0.105 Uiso 1 1 calc R . .
H45C H 0.0516 0.7165 0.3127 0.105 Uiso 1 1 calc R . .
C46 C 0.0605(2) 0.6716(8) 0.1595(6) 0.066(3) Uani 1 1 d . . .
H46A H 0.0665 0.6374 0.2067 0.098 Uiso 1 1 calc R . .
H46B H 0.0785 0.6645 0.1260 0.098 Uiso 1 1 calc R . .
H46C H 0.0412 0.6350 0.1381 0.098 Uiso 1 1 calc R . .
C47 C 0.1887(2) 0.5888(7) 0.1778(5) 0.041(2) Uani 1 1 d . . .
C48 C 0.2126(2) 0.6737(7) 0.1713(5) 0.042(2) Uani 1 1 d . . .
C49 C 0.2359(2) 0.6627(8) 0.2320(5) 0.047(2) Uani 1 1 d . . .
C50 C 0.2266(2) 0.5716(8) 0.2750(5) 0.052(3) Uani 1 1 d . . .
C51 C 0.1966(2) 0.5242(7) 0.2428(5) 0.048(2) Uani 1 1 d . . .
C52 C 0.1608(2) 0.5622(8) 0.1240(5) 0.060(3) Uani 1 1 d . . .
H52A H 0.1541 0.6292 0.0977 0.090 Uiso 1 1 calc R . .
H52B H 0.1425 0.5331 0.1509 0.090 Uiso 1 1 calc R . .
H52C H 0.1679 0.5071 0.0886 0.090 Uiso 1 1 calc R . .
C53 C 0.2148(2) 0.7564(8) 0.1092(5) 0.059(3) Uani 1 1 d . . .
H53A H 0.2293 0.7281 0.0721 0.088 Uiso 1 1 calc R . .
H53B H 0.2233 0.8261 0.1288 0.088 Uiso 1 1 calc R . .
H53C H 0.1932 0.7685 0.0867 0.088 Uiso 1 1 calc R . .
C54 C 0.2664(2) 0.7308(9) 0.2435(6) 0.067(3) Uani 1 1 d . . .
H54A H 0.2745 0.7232 0.2945 0.101 Uiso 1 1 calc R . .
H54B H 0.2614 0.8083 0.2332 0.101 Uiso 1 1 calc R . .
H54C H 0.2829 0.7052 0.2102 0.101 Uiso 1 1 calc R . .
C55 C 0.2448(3) 0.5278(10) 0.3437(6) 0.084(4) Uani 1 1 d . . .
H55A H 0.2612 0.4746 0.3292 0.126 Uiso 1 1 calc R . .
H55B H 0.2294 0.4918 0.3759 0.126 Uiso 1 1 calc R . .
H55C H 0.2554 0.5890 0.3701 0.126 Uiso 1 1 calc R . .
C56 C 0.1799(3) 0.4205(8) 0.2658(6) 0.082(4) Uani 1 1 d . . .
H56A H 0.1563 0.4299 0.2599 0.123 Uiso 1 1 calc R . .
H56B H 0.1856 0.4048 0.3175 0.123 Uiso 1 1 calc R . .
H56C H 0.1868 0.3592 0.2351 0.123 Uiso 1 1 calc R . .
P1 P 0.30078(7) 0.8201(2) 0.47823(15) 0.0640(8) Uani 1 1 d D . .
F1 F 0.2879(3) 0.8699(9) 0.3983(6) 0.1117(19) Uiso 0.55 1 d PD A .
F2 F 0.2698(3) 0.8807(9) 0.5112(7) 0.1117(19) Uiso 0.55 1 d PD A .
F3 F 0.3123(3) 0.7880(10) 0.5564(5) 0.1117(19) Uiso 0.55 1 d PD A .
F4 F 0.3311(3) 0.7743(10) 0.4377(7) 0.1117(19) Uiso 0.55 1 d PD A .
F5 F 0.2807(3) 0.7152(9) 0.4626(6) 0.1117(19) Uiso 0.55 1 d PD A .
F6 F 0.3213(3) 0.9346(9) 0.4895(7) 0.1117(19) Uiso 0.55 1 d PD A .
F1A F 0.3353(3) 0.7755(11) 0.5152(8) 0.111(2) Uiso 0.45 1 d PD A 1
F2A F 0.2904(3) 0.6914(9) 0.4868(7) 0.111(2) Uiso 0.45 1 d PD A 1
F3A F 0.2675(3) 0.8509(11) 0.4457(8) 0.111(2) Uiso 0.45 1 d PD A 1
F4A F 0.3148(4) 0.9382(10) 0.4757(8) 0.111(2) Uiso 0.45 1 d PD A 1
F5A F 0.2884(4) 0.8356(12) 0.5597(6) 0.111(2) Uiso 0.45 1 d PD A 1
F6A F 0.3144(4) 0.7920(12) 0.4004(6) 0.111(2) Uiso 0.45 1 d PD A 1
P2 P 0.44228(7) 0.8919(2) 0.15302(17) 0.0657(8) Uani 1 1 d D . .
F7 F 0.4672(2) 0.8868(9) 0.0898(5) 0.104(3) Uiso 0.70 1 d PD B .
F8 F 0.4162(2) 0.9453(9) 0.0979(6) 0.129(5) Uiso 0.70 1 d PD B .
F9 F 0.4164(2) 0.8942(9) 0.2156(5) 0.113(4) Uiso 0.70 1 d PD B .
F10 F 0.4682(2) 0.8396(9) 0.2081(6) 0.114(4) Uiso 0.70 1 d PD B .
F11 F 0.4546(3) 1.0106(8) 0.1749(6) 0.128(4) Uiso 0.70 1 d PD B .
F12 F 0.4298(3) 0.7719(8) 0.1319(6) 0.130(4) Uiso 0.70 1 d PD B .
F7A F 0.4246(4) 0.7803(15) 0.1730(11) 0.122(10) Uiso 0.30 1 d PD B 2
F8A F 0.4700(4) 0.8241(16) 0.1116(11) 0.121(10) Uiso 0.30 1 d PD B 2
F9A F 0.4613(4) 1.0054(14) 0.1346(11) 0.111(9) Uiso 0.30 1 d PD B 2
F10A F 0.4170(4) 0.9623(16) 0.1986(10) 0.125(10) Uiso 0.30 1 d PD B 2
F11A F 0.4210(4) 0.9020(16) 0.0788(9) 0.086(7) Uiso 0.30 1 d PD B 2
F12A F 0.4649(4) 0.8822(17) 0.2287(9) 0.107(10) Uiso 0.30 1 d PD B 2
P3 P 0.06181(8) 0.3819(3) 0.3524(2) 0.0822(10) Uani 1 1 d D . .
F13 F 0.0563(2) 0.5088(7) 0.3375(5) 0.104(3) Uiso 0.70 1 d PD C .
F14 F 0.0394(3) 0.3522(9) 0.2823(5) 0.134(4) Uiso 0.70 1 d PD C .
F15 F 0.0659(2) 0.2548(7) 0.3704(6) 0.118(4) Uiso 0.70 1 d PD C .
F16 F 0.0829(2) 0.4119(8) 0.4251(5) 0.112(3) Uiso 0.70 1 d PD C .
F17 F 0.0929(2) 0.3806(8) 0.3047(5) 0.117(4) Uiso 0.70 1 d PD C .
F18 F 0.0300(2) 0.3836(8) 0.4017(5) 0.100(3) Uiso 0.70 1 d PD C .
F13A F 0.0673(7) 0.293(2) 0.4160(14) 0.210(7) Uiso 0.30 1 d PD C 3
F14A F 0.0696(7) 0.288(2) 0.2943(15) 0.210(7) Uiso 0.30 1 d PD C 3
F15A F 0.0581(7) 0.467(2) 0.2880(14) 0.210(7) Uiso 0.30 1 d PD C 3
F16A F 0.0547(7) 0.473(2) 0.4098(15) 0.210(7) Uiso 0.30 1 d PD C 3
F17A F 0.0250(5) 0.350(2) 0.3451(17) 0.210(7) Uiso 0.30 1 d PD C 3
F18A F 0.0997(5) 0.408(2) 0.3591(17) 0.210(7) Uiso 0.30 1 d PD C 3
P4 P 0.19814(6) 0.2641(2) 0.97904(14) 0.0556(7) Uani 1 1 d D . .
F19 F 0.1918(3) 0.1329(7) 0.9659(6) 0.082(4) Uiso 0.50 1 d PD D .
F20 F 0.2365(2) 0.2427(11) 0.9749(6) 0.101(5) Uiso 0.50 1 d PD D .
F21 F 0.2054(3) 0.3909(7) 0.9949(6) 0.085(5) Uiso 0.50 1 d PD D .
F22 F 0.1600(2) 0.2815(10) 0.9856(6) 0.089(5) Uiso 0.50 1 d PD D .
F23 F 0.19478(14) 0.2853(5) 0.8924(2) 0.0845(19) Uani 1 1 d D D .
F24 F 0.20153(14) 0.2415(5) 1.0656(3) 0.094(2) Uani 1 1 d D D .
F19A F 0.1774(3) 0.1539(8) 0.9680(5) 0.079(2) Uiso 0.50 1 d PD D 4
F20A F 0.2315(2) 0.1997(10) 0.9656(6) 0.079(2) Uiso 0.50 1 d PD D 4
F21A F 0.2188(3) 0.3769(8) 0.9878(6) 0.079(2) Uiso 0.50 1 d PD D 4
F22A F 0.1655(2) 0.3338(10) 0.9911(5) 0.079(2) Uiso 0.50 1 d PD D 4
O1S O 0.4357(3) 0.4597(10) 1.0141(6) 0.152(4) Uiso 1 1 d D . .
C1S C 0.4353(3) 0.5509(13) 0.9902(7) 0.112(5) Uiso 1 1 d D . .
C2S C 0.4654(4) 0.6047(14) 0.9764(10) 0.195(9) Uiso 1 1 d D . .
H2S1 H 0.4684 0.6665 1.0105 0.292 Uiso 1 1 calc R . .
H2S2 H 0.4649 0.6320 0.9257 0.292 Uiso 1 1 calc R . .
H2S3 H 0.4833 0.5524 0.9835 0.292 Uiso 1 1 calc R . .
C3S C 0.4062(4) 0.6094(14) 0.9800(9) 0.178(8) Uiso 1 1 d D . .
H3S1 H 0.3878 0.5582 0.9814 0.268 Uiso 1 1 calc R . .
H3S2 H 0.4059 0.6467 0.9322 0.268 Uiso 1 1 calc R . .
H3S3 H 0.4044 0.6640 1.0192 0.268 Uiso 1 1 calc R . .
O2S O 0.0585(3) 0.5207(12) -0.0177(7) 0.201(6) Uiso 1 1 d D . .
C4S C 0.0582(4) 0.4385(15) 0.0125(8) 0.142(6) Uiso 1 1 d D . .
C5S C 0.0884(4) 0.3933(15) 0.0459(10) 0.195(9) Uiso 1 1 d D . .
H5S1 H 0.0931 0.3222 0.0232 0.292 Uiso 1 1 calc R . .
H5S2 H 0.0858 0.3834 0.0988 0.292 Uiso 1 1 calc R . .
H5S3 H 0.1063 0.4443 0.0377 0.292 Uiso 1 1 calc R . .
C6S C 0.0298(5) 0.3723(16) 0.0161(11) 0.231(11) Uiso 1 1 d D . .
H6S1 H 0.0242 0.3627 0.0677 0.346 Uiso 1 1 calc R . .
H6S2 H 0.0339 0.3003 -0.0059 0.346 Uiso 1 1 calc R . .
H6S3 H 0.0118 0.4084 -0.0108 0.346 Uiso 1 1 calc R . .

loop_
_atom_site_aniso_label
_atom_site_aniso_U_11
_atom_site_aniso_U_22
_atom_site_aniso_U_33
_atom_site_aniso_U_23
_atom_site_aniso_U_13
_atom_site_aniso_U_12
Ru1 0.0297(4) 0.0301(4) 0.0368(4) -0.0043(3) -0.0002(3) -0.0001(3)
Ru2 0.0318(4) 0.0272(4) 0.0301(3) 0.0000(3) 0.0026(3) -0.0030(3)
Ni1 0.0318(6) 0.0292(6) 0.0327(6) -0.0027(4) 0.0022(4) -0.0021(5)
S1 0.0351(11) 0.0358(13) 0.0335(11) 0.0022(9) 0.0011(9) 0.0020(10)
S2 0.0381(12) 0.0347(12) 0.0384(12) 0.0004(9) 0.0005(9) -0.0061(10)
S3 0.0493(14) 0.0342(13) 0.0528(14) -0.0139(10) -0.0078(11) 0.0033(11)
S4 0.0331(11) 0.0357(13) 0.0469(12) -0.0076(10) 0.0043(9) -0.0015(10)
S5 0.0355(12) 0.0304(12) 0.0359(11) -0.0017(9) 0.0013(9) 0.0028(10)
S6 0.0506(13) 0.0427(14) 0.0304(11) -0.0019(9) -0.0002(10) -0.0117(11)
C1 0.044(5) 0.053(6) 0.042(5) -0.006(4) 0.009(4) 0.013(5)
C2 0.085(8) 0.068(8) 0.089(8) -0.003(6) 0.027(7) 0.023(7)
C3 0.121(10) 0.065(8) 0.059(7) 0.002(6) -0.012(7) 0.043(7)
C4 0.055(6) 0.030(5) 0.067(6) 0.014(4) 0.002(5) 0.001(5)
C5 0.052(6) 0.075(7) 0.040(5) -0.019(5) 0.015(4) -0.016(6)
C6 0.055(6) 0.072(7) 0.027(5) -0.007(4) 0.005(4) -0.022(5)
C7 0.050(5) 0.037(5) 0.042(5) 0.015(4) -0.003(4) -0.001(4)
C8 0.042(5) 0.042(6) 0.047(5) 0.001(4) -0.005(4) 0.011(4)
C9 0.028(4) 0.050(6) 0.043(5) 0.001(4) 0.006(4) 0.002(4)
C10 0.034(5) 0.045(6) 0.062(6) 0.007(5) 0.003(4) -0.005(5)
C11 0.026(5) 0.061(7) 0.066(7) -0.023(5) -0.005(4) -0.006(5)
C12 0.033(5) 0.056(6) 0.045(5) -0.003(5) 0.004(4) 0.002(5)
C13 0.024(4) 0.042(6) 0.063(6) 0.003(5) 0.006(4) 0.009(4)
C14 0.039(5) 0.079(8) 0.059(6) -0.001(5) 0.006(4) 0.011(5)
C15 0.042(6) 0.083(9) 0.120(10) 0.023(7) 0.004(6) -0.013(6)
C16 0.063(7) 0.083(9) 0.125(10) -0.043(8) -0.016(7) -0.020(7)
C17 0.056(7) 0.114(10) 0.046(6) -0.003(6) -0.011(5) -0.001(7)
C18 0.046(6) 0.047(7) 0.088(8) 0.008(5) 0.006(5) 0.010(5)
C19 0.036(5) 0.029(5) 0.060(6) 0.007(4) 0.009(4) -0.004(4)
C20 0.042(5) 0.036(5) 0.045(5) -0.001(4) -0.005(4) -0.013(4)
C21 0.047(5) 0.025(5) 0.055(6) 0.009(4) 0.005(4) -0.005(4)
C22 0.044(5) 0.027(5) 0.053(6) 0.013(4) 0.004(4) -0.002(4)
C23 0.037(5) 0.039(5) 0.041(5) 0.009(4) 0.005(4) -0.014(4)
C24 0.039(5) 0.053(7) 0.089(8) 0.017(5) 0.002(5) -0.002(5)
C25 0.074(7) 0.058(7) 0.062(6) -0.004(5) -0.006(5) -0.034(6)
C26 0.074(7) 0.047(7) 0.082(8) -0.013(6) 0.007(6) 0.005(6)
C27 0.057(6) 0.049(6) 0.060(6) 0.021(5) -0.009(5) 0.002(5)
C28 0.060(6) 0.071(7) 0.046(6) 0.010(5) 0.006(5) -0.011(6)
Ru3 0.0324(4) 0.0314(4) 0.0425(4) 0.0019(3) 0.0029(3) 0.0001(3)
Ru4 0.0390(4) 0.0309(4) 0.0314(4) -0.0022(3) 0.0012(3) 0.0042(3)
Ni2 0.0350(6) 0.0326(6) 0.0323(6) -0.0003(4) 0.0037(5) 0.0028(5)
S7 0.0465(13) 0.0480(15) 0.0437(13) -0.0106(11) 0.0057(10) 0.0075(12)
S8 0.0416(12) 0.0440(14) 0.0350(12) 0.0047(10) 0.0053(10) -0.0002(11)
S9 0.0487(15) 0.0328(14) 0.091(2) 0.0112(13) -0.0011(14) 0.0024(12)
S10 0.0461(13) 0.0365(13) 0.0477(13) 0.0068(10) 0.0103(10) -0.0010(11)
S11 0.0387(12) 0.0340(13) 0.0471(13) -0.0068(10) -0.0024(10) 0.0000(10)
S12 0.0761(18) 0.0639(18) 0.0342(13) 0.0026(11) -0.0040(12) 0.0179(15)
C29 0.068(7) 0.048(7) 0.084(8) -0.029(6) -0.009(6) 0.017(6)
C30 0.056(6) 0.035(6) 0.102(9) -0.013(6) -0.010(6) -0.009(5)
C31 0.060(6) 0.059(7) 0.052(6) 0.022(5) 0.015(5) -0.008(6)
C32 0.060(7) 0.060(7) 0.098(9) 0.028(6) 0.009(6) -0.011(6)
C33 0.093(9) 0.089(9) 0.053(7) 0.024(6) 0.033(6) 0.009(7)
C34 0.114(11) 0.113(11) 0.055(7) 0.021(7) 0.008(7) 0.023(9)
C35 0.077(7) 0.059(7) 0.050(6) -0.023(5) -0.019(5) 0.005(6)
C36 0.141(11) 0.075(8) 0.032(6) -0.016(5) -0.022(6) 0.035(8)
C37 0.030(5) 0.062(7) 0.047(6) 0.006(5) -0.007(4) -0.006(5)
C38 0.027(5) 0.053(7) 0.088(8) 0.004(6) -0.004(5) 0.002(5)
C39 0.030(5) 0.054(7) 0.064(6) -0.004(5) 0.016(4) 0.002(5)
C40 0.029(5) 0.045(6) 0.064(6) -0.005(5) 0.006(4) -0.012(4)
C41 0.028(5) 0.044(6) 0.070(6) -0.009(5) -0.001(4) -0.009(5)
C42 0.085(8) 0.087(9) 0.059(7) 0.004(6) -0.013(6) -0.011(7)
C43 0.057(7) 0.080(9) 0.122(10) 0.029(8) -0.027(7) 0.010(7)
C44 0.045(6) 0.078(9) 0.107(9) -0.018(7) 0.009(6) 0.014(6)
C45 0.058(7) 0.070(8) 0.084(8) 0.008(6) 0.016(6) -0.013(6)
C46 0.060(7) 0.047(7) 0.088(8) -0.014(5) -0.007(6) -0.003(5)
C47 0.038(5) 0.031(5) 0.054(6) -0.009(4) 0.005(4) 0.004(4)
C48 0.037(5) 0.042(6) 0.049(5) -0.011(4) 0.007(4) 0.006(4)
C49 0.036(5) 0.052(6) 0.055(6) -0.020(5) 0.008(4) 0.013(5)
C50 0.064(7) 0.042(6) 0.049(6) -0.003(5) 0.006(5) 0.038(5)
C51 0.053(6) 0.033(5) 0.060(6) -0.007(4) 0.010(5) 0.005(5)
C52 0.066(7) 0.059(7) 0.056(6) -0.024(5) 0.010(5) -0.003(6)
C53 0.061(6) 0.065(7) 0.050(6) -0.006(5) 0.010(5) -0.009(6)
C54 0.039(6) 0.076(8) 0.088(8) -0.035(6) 0.006(5) -0.002(5)
C55 0.073(8) 0.096(10) 0.083(8) 0.000(7) -0.009(6) 0.046(7)
C56 0.091(9) 0.045(7) 0.111(10) -0.002(6) 0.011(7) 0.007(7)
P1 0.080(2) 0.0529(18) 0.0600(17) -0.0121(13) 0.0107(15) -0.0042(16)
P2 0.0508(17) 0.0576(19) 0.089(2) 0.0014(16) 0.0054(15) -0.0039(15)
P3 0.072(2) 0.053(2) 0.122(3) -0.0019(18) 0.004(2) 0.0152(17)
P4 0.0510(15) 0.0581(18) 0.0574(16) 0.0151(13) -0.0027(12) -0.0052(14)
F23 0.112(5) 0.091(5) 0.049(3) 0.018(3) -0.002(3) -0.016(4)
F24 0.097(5) 0.127(6) 0.056(4) 0.025(4) -0.015(3) -0.008(4)

loop_
_geom_bond_atom_site_label_1
_geom_bond_atom_site_label_2
_geom_bond_distance
_geom_bond_site_symmetry_2
_geom_bond_publ_flag
Ru1 C13 2.218(8) . ?
Ru1 C12 2.232(9) . ?
Ru1 C9 2.242(8) . ?
Ru1 C11 2.249(8) . ?
Ru1 C10 2.253(8) . ?
Ru1 S1 2.279(2) . ?
Ru1 S2 2.289(2) . ?
Ru1 S3 2.322(2) . ?
Ru1 Ni1 2.6001(12) . ?
Ru2 C22 2.220(8) . ?
Ru2 C21 2.223(8) . ?
Ru2 C23 2.238(7) . ?
Ru2 C20 2.246(8) . ?
Ru2 C19 2.251(8) . ?
Ru2 S4 2.261(2) . ?
Ru2 S5 2.310(2) . ?
Ru2 S6 2.314(2) . ?
Ru2 Ni1 2.6167(12) . ?
Ni1 S2 2.191(2) . ?
Ni1 S5 2.210(2) . ?
Ni1 S4 2.224(2) . ?
Ni1 S1 2.270(2) . ?
S1 C1 1.843(8) . ?
S2 C4 1.838(9) . ?
S3 C3 1.786(10) . ?
S3 C2 1.789(10) . ?
S4 C5 1.842(9) . ?
S5 C8 1.841(8) . ?
S6 C7 1.806(8) . ?
S6 C6 1.810(8) . ?
C1 C2 1.486(13) . ?
C3 C4 1.468(12) . ?
C5 C6 1.504(12) . ?
C7 C8 1.530(11) . ?
C9 C13 1.401(11) . ?
C9 C10 1.431(12) . ?
C9 C14 1.497(11) . ?
C10 C11 1.419(12) . ?
C10 C15 1.492(12) . ?
C11 C12 1.433(13) . ?
C11 C16 1.511(12) . ?
C12 C13 1.432(12) . ?
C12 C17 1.488(12) . ?
C13 C18 1.516(12) . ?
C19 C20 1.413(11) . ?
C19 C23 1.427(11) . ?
C19 C24 1.519(11) . ?
C20 C21 1.419(11) . ?
C20 C25 1.496(11) . ?
C21 C22 1.447(11) . ?
C21 C26 1.496(12) . ?
C22 C23 1.417(11) . ?
C22 C27 1.475(11) . ?
C23 C28 1.495(11) . ?
Ru3 C39 2.199(8) . ?
Ru3 C38 2.213(9) . ?
Ru3 C40 2.227(8) . ?
Ru3 C41 2.250(8) . ?
Ru3 C37 2.268(8) . ?
Ru3 S7 2.280(2) . ?
Ru3 S8 2.282(2) . ?
Ru3 S9 2.313(3) . ?
Ru3 Ni2 2.5919(12) . ?
Ru4 C47 2.220(8) . ?
Ru4 C48 2.227(8) . ?
Ru4 C51 2.228(9) . ?
Ru4 C49 2.244(8) . ?
Ru4 C50 2.244(8) . ?
Ru4 S10 2.265(2) . ?
Ru4 S11 2.303(2) . ?
Ru4 S12 2.310(2) . ?
Ru4 Ni2 2.5991(12) . ?
Ni2 S7 2.184(2) . ?
Ni2 S11 2.190(2) . ?
Ni2 S10 2.239(2) . ?
Ni2 S8 2.263(2) . ?
S7 C29 1.821(10) . ?
S8 C31 1.837(9) . ?
S9 C32 1.812(10) . ?
S9 C30 1.825(10) . ?
S10 C33 1.845(9) . ?
S11 C35 1.821(8) . ?
S12 C34 1.777(12) . ?
S12 C36 1.804(10) . ?
C29 C30 1.494(13) . ?
C31 C32 1.525(13) . ?
C33 C34 1.496(14) . ?
C35 C36 1.448(14) . ?
C37 C38 1.415(13) . ?
C37 C41 1.421(12) . ?
C37 C42 1.489(12) . ?
C38 C39 1.432(12) . ?
C38 C43 1.510(13) . ?
C39 C40 1.414(12) . ?
C39 C44 1.503(12) . ?
C40 C41 1.395(12) . ?
C40 C45 1.526(12) . ?
C41 C46 1.510(12) . ?
C47 C48 1.418(11) . ?
C47 C51 1.431(12) . ?
C47 C52 1.505(12) . ?
C48 C49 1.431(11) . ?
C48 C53 1.503(12) . ?
C49 C50 1.403(12) . ?
C49 C54 1.498(12) . ?
C50 C51 1.454(13) . ?
C50 C55 1.516(12) . ?
C51 C56 1.489(13) . ?
P1 F3A 1.507(11) . ?
P1 F3 1.519(9) . ?
P1 F5 1.526(10) . ?
P1 F4A 1.534(11) . ?
P1 F4 1.560(9) . ?
P1 F6A 1.563(11) . ?
P1 F5A 1.579(11) . ?
P1 F2 1.594(9) . ?
P1 F2A 1.614(11) . ?
P1 F6 1.623(10) . ?
P1 F1 1.629(9) . ?
P1 F1A 1.629(11) . ?
F1 F3A 1.235(15) . ?
F1 F6A 1.429(15) . ?
F2 F3A 1.233(14) . ?
F2 F5A 1.260(14) . ?
F3 F5A 1.136(14) . ?
F3 F1A 1.228(14) . ?
F4 F6A 0.966(14) . ?
F4 F1A 1.400(14) . ?
F5 F2A 0.647(17) . ?
F5 F3A 1.743(16) . ?
P2 F7 1.554(8) . ?
P2 F10 1.559(9) . ?
P2 F11 1.561(9) . ?
P2 F8 1.567(9) . ?
P2 F9 1.571(8) . ?
P2 F7A 1.573(15) . ?
P2 F12 1.573(9) . ?
P2 F11A 1.575(15) . ?
P2 F10A 1.588(15) . ?
P2 F8A 1.600(15) . ?
P2 F9A 1.611(15) . ?
P2 F12A 1.622(15) . ?
F7 F8A 0.86(2) . ?
F7 F9A 1.662(19) . ?
F8 F11A 0.66(2) . ?
F9 F10A 0.88(2) . ?
F9 F7A 1.61(2) . ?
F10 F12A 0.65(2) . ?
F10 F8A 1.752(19) . ?
F11 F9A 0.79(2) . ?
F11 F10A 1.71(2) . ?
F12 F7A 0.78(2) . ?
P3 F16A 1.539(19) . ?
P3 F17A 1.550(19) . ?
P3 F15A 1.553(19) . ?
P3 F17 1.556(8) . ?
P3 F13 1.565(8) . ?
P3 F15 1.571(9) . ?
P3 F14 1.573(9) . ?
P3 F13A 1.578(19) . ?
P3 F18A 1.58(2) . ?
P3 F16 1.583(8) . ?
P3 F14A 1.583(19) . ?
P3 F18 1.598(8) . ?
F13 F15A 1.03(3) . ?
F13 F16A 1.38(3) . ?
F14 F17A 1.29(3) . ?
F14 F14A 1.46(3) . ?
F14 F15A 1.58(3) . ?
F15 F13A 0.94(3) . ?
F15 F14A 1.44(3) . ?
F16 F16A 1.38(3) . ?
F16 F18A 1.40(3) . ?
F16 F13A 1.57(3) . ?
F17 F18A 1.06(3) . ?
F17 F14A 1.48(3) . ?
F17 F15A 1.78(3) . ?
F18 F17A 1.11(3) . ?
F18 F16A 1.48(3) . ?
P4 F21 1.579(9) . ?
P4 F22 1.580(8) . ?
P4 F23 1.582(5) . ?
P4 F19A 1.583(9) . ?
P4 F24 1.585(5) . ?
P4 F20 1.593(9) . ?
P4 F22A 1.595(9) . ?
P4 F20A 1.595(9) . ?
P4 F21A 1.603(9) . ?
P4 F19 1.616(8) . ?
F19 F19A 0.643(15) . ?
F20 F20A 0.579(17) . ?
F21 F21A 0.590(16) . ?
F21 F22A 1.766(14) . ?
F22 F22A 0.676(15) . ?
F22 F19A 1.726(14) . ?
O1S C1S 1.179(14) . ?
C1S C3S 1.390(14) . ?
C1S C2S 1.416(14) . ?
O2S C4S 1.129(16) . ?
C4S C6S 1.408(16) . ?
C4S C5S 1.458(19) . ?
